data_4037508
loop_
_publ_author_name
'Tsai, Meng-Shiue'
'Ou, Chun-Lin'
'Tsai, Chi-Jui'
'Huang, Yen-Chin'
'Cheng, Yuan-Chung'
'Sun, Shih-Sheng'
'Yang, Jye-Shane'

_publ_section_title
;
 Fluorescence Enhancement of Unconstrained GFP Chromophore Analogues Based
 on the Push-Pull Substituent Effect.
;
_journal_issue 15
_journal_name_full 'The Journal of organic chemistry'
_journal_page_first 8031
_journal_page_last 8039
_journal_paper_doi 10.1021/acs.joc.7b01260
_journal_volume 82
_journal_year 2017
_chemical_formula_moiety 'C15 H16 N4 O'
_chemical_formula_sum 'C15 H16 N4 O'
_chemical_formula_weight 268.32
_space_group_crystal_system triclinic
_space_group_IT_number 2
_space_group_name_Hall '-P 1'
_space_group_name_H-M_alt 'P -1'
_atom_sites_solution_hydrogens geom
_audit_creation_method SHELXL-2013
_cell_angle_alpha 76.276(2)
_cell_angle_beta 76.546(2)
_cell_angle_gamma 63.9170(10)
_cell_formula_units_Z 2
_cell_length_a 8.0727(3)
_cell_length_b 8.1831(3)
_cell_length_c 11.4988(4)
_cell_measurement_reflns_used 9884
_cell_measurement_temperature 100.0(2)
_cell_measurement_theta_max 32
_cell_measurement_theta_min 2.81
_cell_volume 655.56(4)
_computing_cell_refinement 'Bruker SAINT'
_computing_data_collection 'Bruker APEX2'
_computing_data_reduction 'Bruker SAINT'
_computing_molecular_graphics 'Bruker SHELXTL'
_computing_publication_material 'Bruker SHELXTL'
_computing_structure_refinement 'SHELXL-2013 (Sheldrick, 2013)'
_computing_structure_solution 'SHELXS-97 (Sheldrick 2008)'
_diffrn_ambient_temperature 100.0(2)
_diffrn_measured_fraction_theta_full 1.000
_diffrn_measured_fraction_theta_max 1.000
_diffrn_measurement_device_type 'Bruker APEX-II CCD'
_diffrn_measurement_method '\f and \w scans'
_diffrn_radiation_type MoK\a
_diffrn_radiation_wavelength 0.71073
_diffrn_reflns_av_R_equivalents 0.0352
_diffrn_reflns_av_unetI/netI 0.0194
_diffrn_reflns_Laue_measured_fraction_full 1.000
_diffrn_reflns_Laue_measured_fraction_max 1.000
_diffrn_reflns_limit_h_max 10
_diffrn_reflns_limit_h_min -10
_diffrn_reflns_limit_k_max 10
_diffrn_reflns_limit_k_min -10
_diffrn_reflns_limit_l_max 14
_diffrn_reflns_limit_l_min -14
_diffrn_reflns_number 26539
_diffrn_reflns_point_group_measured_fraction_full 1.000
_diffrn_reflns_point_group_measured_fraction_max 1.000
_diffrn_reflns_theta_full 25.000
_diffrn_reflns_theta_max 27.103
_diffrn_reflns_theta_min 1.843
_exptl_absorpt_coefficient_mu 0.090
_exptl_absorpt_correction_T_max 0.9705
_exptl_absorpt_correction_T_min 0.8795
_exptl_absorpt_correction_type multi-scan
_exptl_absorpt_process_details 'Bruker SADABS, 1996'
_exptl_crystal_colour yellow
_exptl_crystal_density_diffrn 1.359
_exptl_crystal_density_meas ?
_exptl_crystal_description prism
_exptl_crystal_F_000 284
_exptl_crystal_size_max 0.340
_exptl_crystal_size_mid 0.200
_exptl_crystal_size_min 0.080
_refine_diff_density_max 0.304
_refine_diff_density_min -0.198
_refine_diff_density_rms 0.042
_refine_ls_extinction_method none
_refine_ls_goodness_of_fit_ref 1.038
_refine_ls_hydrogen_treatment constr
_refine_ls_matrix_type full
_refine_ls_number_parameters 185
_refine_ls_number_reflns 2894
_refine_ls_number_restraints 0
_refine_ls_restrained_S_all 1.038
_refine_ls_R_factor_all 0.0428
_refine_ls_R_factor_gt 0.0367
_refine_ls_shift/su_max 0.000
_refine_ls_shift/su_mean 0.000
_refine_ls_structure_factor_coef Fsqd
_refine_ls_weighting_details 'w=1/[\s^2^(Fo^2^)+(0.0521P)^2^+0.2385P] where P=(Fo^2^+2Fc^2^)/3'
_refine_ls_weighting_scheme calc
_refine_ls_wR_factor_gt 0.0964
_refine_ls_wR_factor_ref 0.1020
_reflns_Friedel_coverage 0.000
_reflns_number_gt 2531
_reflns_number_total 2894
_reflns_threshold_expression 'I > 2\s(I)'
_cod_data_source_file jo7b01260_si_003.cif
_cod_data_source_block i16002
_cod_depositor_comments
;
The following automatic conversions were performed:

data item '_exptl_crystal_density_meas' value 'not measured' was
changed to '?' -- the value is perceived as not measured.

Automatic conversion script
Id: cif_fix_values 6909 2019-04-08 15:41:33Z antanas 
;
_cod_database_code 4037508
_shelx_space_group_comment
;
The symmetry employed for this shelxl refinement is uniquely defined
by the following loop, which should always be used as a source of
symmetry information in preference to the above space-group names.
They are only intended as comments.
;
_shelxl_version_number 2013-4

loop_
_space_group_symop_operation_xyz
'x, y, z'
'-x, -y, -z'

loop_
_atom_site_label
_atom_site_type_symbol
_atom_site_fract_x
_atom_site_fract_y
_atom_site_fract_z
_atom_site_U_iso_or_equiv
_atom_site_adp_type
_atom_site_occupancy
_atom_site_site_symmetry_order
_atom_site_calc_flag
_atom_site_refinement_flags_posn
_atom_site_refinement_flags_adp
O2 O -0.02791(11) 0.67627(11) 0.64477(7) 0.0223(2) Uani 1 1 d . .
N3 N 0.08125(13) 0.89376(13) 0.64894(8) 0.0175(2) Uani 1 1 d . .
N5 N 0.30615(13) 0.85279(13) 0.48586(8) 0.0173(2) Uani 1 1 d . .
N15 N 0.58197(14) 0.20656(14) 0.11629(9) 0.0221(2) Uani 1 1 d . .
N19 N 0.92061(15) 0.71419(16) 0.10582(11) 0.0301(3) Uani 1 1 d . .
C1 C 0.22663(15) 0.72696(15) 0.49682(10) 0.0162(2) Uani 1 1 d . .
C2 C 0.07663(15) 0.75378(15) 0.60367(10) 0.0170(2) Uani 1 1 d . .
C4 C 0.21833(15) 0.94533(15) 0.57503(10) 0.0168(2) Uani 1 1 d . .
C6 C -0.03923(16) 0.96700(17) 0.75589(10) 0.0207(3) Uani 1 1 d . .
H6A H -0.1642 1.0488 0.7359 0.031 Uiso 1 1 calc R U
H6B H 0.0115 1.0364 0.7850 0.031 Uiso 1 1 calc R U
H6C H -0.0465 0.8654 0.8192 0.031 Uiso 1 1 calc R U
C7 C 0.25565(16) 1.09445(17) 0.60087(11) 0.0221(3) Uani 1 1 d . .
H7A H 0.3541 1.1143 0.5390 0.033 Uiso 1 1 calc R U
H7B H 0.2958 1.0591 0.6807 0.033 Uiso 1 1 calc R U
H7C H 0.1417 1.2083 0.6000 0.033 Uiso 1 1 calc R U
C8 C 0.27021(15) 0.59770(15) 0.42803(10) 0.0166(2) Uani 1 1 d . .
H8 H 0.1956 0.5290 0.4500 0.020 Uiso 1 1 calc R U
C9 C 0.41608(15) 0.54830(15) 0.32427(10) 0.0156(2) Uani 1 1 d . .
C10 C 0.42625(15) 0.41254(15) 0.26581(10) 0.0167(2) Uani 1 1 d . .
H10 H 0.3367 0.3607 0.2932 0.020 Uiso 1 1 calc R U
C11 C 0.56554(15) 0.34980(15) 0.16725(10) 0.0168(2) Uani 1 1 d . .
C12 C 0.69100(15) 0.43454(15) 0.12556(10) 0.0170(2) Uani 1 1 d . .
H12 H 0.7832 0.3999 0.0571 0.020 Uiso 1 1 calc R U
C13 C 0.67953(15) 0.56973(15) 0.18518(10) 0.0170(2) Uani 1 1 d . .
C14 C 0.54482(15) 0.62894(15) 0.28411(10) 0.0172(2) Uani 1 1 d . .
H14 H 0.5402 0.7212 0.3233 0.021 Uiso 1 1 calc R U
C16 C 0.43006(17) 0.14766(18) 0.14447(12) 0.0252(3) Uani 1 1 d . .
H16A H 0.3190 0.2479 0.1142 0.038 Uiso 1 1 calc R U
H16B H 0.4027 0.1154 0.2323 0.038 Uiso 1 1 calc R U
H16C H 0.4658 0.0399 0.1059 0.038 Uiso 1 1 calc R U
C17 C 0.70454(16) 0.16792(17) 0.00256(10) 0.0207(2) Uani 1 1 d . .
H17A H 0.6585 0.2732 -0.0610 0.031 Uiso 1 1 calc R U
H17B H 0.7070 0.0582 -0.0194 0.031 Uiso 1 1 calc R U
H17C H 0.8308 0.1463 0.0113 0.031 Uiso 1 1 calc R U
C18 C 0.81422(16) 0.64989(16) 0.14164(11) 0.0207(3) Uani 1 1 d . .

loop_
_atom_site_aniso_label
_atom_site_aniso_U_11
_atom_site_aniso_U_22
_atom_site_aniso_U_33
_atom_site_aniso_U_23
_atom_site_aniso_U_13
_atom_site_aniso_U_12
O2 0.0210(4) 0.0264(5) 0.0223(4) -0.0061(3) 0.0042(3) -0.0144(4)
N3 0.0160(4) 0.0222(5) 0.0151(5) -0.0059(4) 0.0008(4) -0.0086(4)
N5 0.0159(4) 0.0208(5) 0.0174(5) -0.0049(4) -0.0004(4) -0.0093(4)
N15 0.0224(5) 0.0277(5) 0.0226(5) -0.0124(4) 0.0068(4) -0.0165(4)
N19 0.0275(6) 0.0331(6) 0.0355(6) -0.0119(5) 0.0076(5) -0.0203(5)
C1 0.0141(5) 0.0190(5) 0.0153(5) -0.0028(4) -0.0006(4) -0.0073(4)
C2 0.0153(5) 0.0197(5) 0.0157(5) -0.0026(4) -0.0018(4) -0.0072(4)
C4 0.0130(5) 0.0215(6) 0.0167(5) -0.0039(4) -0.0019(4) -0.0074(4)
C6 0.0198(5) 0.0259(6) 0.0163(5) -0.0086(5) 0.0025(4) -0.0090(5)
C7 0.0207(6) 0.0272(6) 0.0239(6) -0.0104(5) 0.0007(4) -0.0134(5)
C8 0.0148(5) 0.0175(5) 0.0176(5) -0.0022(4) -0.0010(4) -0.0078(4)
C9 0.0146(5) 0.0161(5) 0.0151(5) -0.0025(4) -0.0015(4) -0.0055(4)
C10 0.0162(5) 0.0184(5) 0.0166(5) -0.0025(4) -0.0005(4) -0.0090(4)
C11 0.0170(5) 0.0170(5) 0.0165(5) -0.0043(4) -0.0016(4) -0.0065(4)
C12 0.0146(5) 0.0183(5) 0.0170(5) -0.0041(4) 0.0007(4) -0.0064(4)
C13 0.0148(5) 0.0182(5) 0.0183(5) -0.0022(4) -0.0008(4) -0.0082(4)
C14 0.0175(5) 0.0179(5) 0.0175(5) -0.0041(4) -0.0013(4) -0.0083(4)
C16 0.0255(6) 0.0311(7) 0.0269(6) -0.0124(5) 0.0046(5) -0.0188(5)
C17 0.0202(5) 0.0242(6) 0.0200(6) -0.0090(5) 0.0021(4) -0.0108(5)
C18 0.0201(6) 0.0216(6) 0.0213(6) -0.0086(4) 0.0036(4) -0.0099(5)

loop_
_atom_type_symbol
_atom_type_description
_atom_type_scat_dispersion_real
_atom_type_scat_dispersion_imag
_atom_type_scat_source
O O 0.0106 0.0060 'International Tables Vol C Tables 4.2.6.8 and 6.1.1.4'
N N 0.0061 0.0033 'International Tables Vol C Tables 4.2.6.8 and 6.1.1.4'
C C 0.0033 0.0016 'International Tables Vol C Tables 4.2.6.8 and 6.1.1.4'
H H 0.0000 0.0000 'International Tables Vol C Tables 4.2.6.8 and 6.1.1.4'

loop_
_geom_angle_atom_site_label_1
_geom_angle_atom_site_label_2
_geom_angle_atom_site_label_3
_geom_angle
C2 N3 C4 108.02(9)
C2 N3 C6 123.69(9)
C4 N3 C6 128.28(10)
C4 N5 C1 105.60(9)
C11 N15 C16 119.15(10)
C11 N15 C17 119.16(9)
C16 N15 C17 116.86(9)
C8 C1 N5 129.20(10)
C8 C1 C2 121.86(10)
N5 C1 C2 108.94(9)
O2 C2 N3 126.25(10)
O2 C2 C1 130.74(10)
N3 C2 C1 103.01(9)
N5 C4 N3 114.42(10)
N5 C4 C7 125.09(10)
N3 C4 C7 120.49(10)
N3 C6 H6A 109.5
N3 C6 H6B 109.5
H6A C6 H6B 109.5
N3 C6 H6C 109.5
H6A C6 H6C 109.5
H6B C6 H6C 109.5
C4 C7 H7A 109.5
C4 C7 H7B 109.5
H7A C7 H7B 109.5
C4 C7 H7C 109.5
H7A C7 H7C 109.5
H7B C7 H7C 109.5
C1 C8 C9 129.04(10)
C1 C8 H8 115.5
C9 C8 H8 115.5
C10 C9 C14 119.99(10)
C10 C9 C8 117.22(9)
C14 C9 C8 122.78(10)
C9 C10 C11 121.96(10)
C9 C10 H10 119.0
C11 C10 H10 119.0
N15 C11 C12 121.06(10)
N15 C11 C10 121.21(10)
C12 C11 C10 117.70(10)
C13 C12 C11 119.65(10)
C13 C12 H12 120.2
C11 C12 H12 120.2
C14 C13 C12 122.70(10)
C14 C13 C18 119.32(10)
C12 C13 C18 117.98(10)
C13 C14 C9 117.94(10)
C13 C14 H14 121.0
C9 C14 H14 121.0
N15 C16 H16A 109.5
N15 C16 H16B 109.5
H16A C16 H16B 109.5
N15 C16 H16C 109.5
H16A C16 H16C 109.5
H16B C16 H16C 109.5
N15 C17 H17A 109.5
N15 C17 H17B 109.5
H17A C17 H17B 109.5
N15 C17 H17C 109.5
H17A C17 H17C 109.5
H17B C17 H17C 109.5
N19 C18 C13 179.25(13)

loop_
_geom_bond_atom_site_label_1
_geom_bond_atom_site_label_2
_geom_bond_distance
O2 C2 1.2169(14)
N3 C2 1.3834(14)
N3 C4 1.3884(14)
N3 C6 1.4485(14)
N5 C4 1.2983(15)
N5 C1 1.4037(14)
N15 C11 1.3740(14)
N15 C16 1.4498(14)
N15 C17 1.4519(14)
N19 C18 1.1464(15)
C1 C8 1.3448(16)
C1 C2 1.4920(14)
C4 C7 1.4849(15)
C6 H6A 0.9800
C6 H6B 0.9800
C6 H6C 0.9800
C7 H7A 0.9800
C7 H7B 0.9800
C7 H7C 0.9800
C8 C9 1.4595(15)
C8 H8 0.9500
C9 C10 1.3933(15)
C9 C14 1.4014(15)
C10 C11 1.4099(15)
C10 H10 0.9500
C11 C12 1.4037(15)
C12 C13 1.3939(15)
C12 H12 0.9500
C13 C14 1.3907(15)
C13 C18 1.4426(15)
C14 H14 0.9500
C16 H16A 0.9800
C16 H16B 0.9800
C16 H16C 0.9800
C17 H17A 0.9800
C17 H17B 0.9800
C17 H17C 0.9800
